data_1518331
loop_
_publ_author_name
'Zhang, Wen-Li'
'Huang, Zhi-Peng'
'Ma, Cheng-Jie'
'Zai, Yu-Xia'
'Yang, Qing'
'Niu, Yun-Yin'

_publ_contact_author_name
;
;
_publ_section_title
;
 Novel bis(methylimidazolium) alkane bolaamphiphiles as templates for the
 construction of haloclusters supramolecules
;
_journal_name_full 'Inorganica Chimica Acta'
_journal_page_first 52
_journal_page_last 60
_journal_paper_doi 10.1016/j.ica.2014.09.032
_journal_volume 425
_journal_year 2015
_chemical_formula_moiety 'Ag Br2, C5 H8 N2'
_chemical_formula_sum 'C5 H8 Ag Br2 N2'
_chemical_formula_weight 363.82
_chemical_name_systematic
;
 ? 
;
_space_group_crystal_system monoclinic
_space_group_IT_number 14
_space_group_name_Hall '-P 2yab'
_space_group_name_H-M_alt 'P 1 21/a 1'
_symmetry_space_group_name_Hall '-P 2yab'
_symmetry_space_group_name_H-M 'P 1 21/a 1'
_atom_sites_solution_hydrogens geom
_atom_sites_solution_primary direct
_atom_sites_solution_secondary difmap
_audit_creation_date 2012-11-30
_audit_creation_method
;
  Olex2 1.2
  (compiled Nov  5 2012 18:22:26, GUI svn.r4372)
;
_cell_angle_alpha 90.00
_cell_angle_beta 104.737(9)
_cell_angle_gamma 90.00
_cell_formula_units_Z 4
_cell_length_a 8.2464(7)
_cell_length_b 12.5278(9)
_cell_length_c 9.1307(7)
_cell_measurement_reflns_used 1471
_cell_measurement_temperature 291(2)
_cell_measurement_theta_max 72.2618
_cell_measurement_theta_min 3.5251
_cell_volume 912.26(13)
_computing_cell_refinement
;
CrysAlisPro, Agilent Technologies,
Version 1.171.36.20 (release 27-06-2012 CrysAlis171 .NET)
(compiled Jul 11 2012,15:38:31)
;
_computing_data_collection
;
CrysAlisPro, Agilent Technologies,
Version 1.171.36.20 (release 27-06-2012 CrysAlis171 .NET)
(compiled Jul 11 2012,15:38:31)
;
_computing_data_reduction
;
CrysAlisPro, Agilent Technologies,
Version 1.171.36.20 (release 27-06-2012 CrysAlis171 .NET)
(compiled Jul 11 2012,15:38:31)
;
_computing_molecular_graphics
;
O. V. Dolomanov, L. J. Bourhis, R. J. Gildea, J. A. K. Howard and H. Puschmann,
OLEX2: a complete structure solution, refinement and analysis program.
J. Appl. Cryst. (2009). 42, 339-341.
;
_computing_publication_material
;
O. V. Dolomanov, L. J. Bourhis, R. J. Gildea, J. A. K. Howard and H. Puschmann,
OLEX2: a complete structure solution, refinement and analysis program.
J. Appl. Cryst. (2009). 42, 339-341.
;
_computing_structure_refinement
;
SHELXL, G.M. Sheldrick, Acta Cryst.
(2008). A64, 112-122
;
_computing_structure_solution
;
SHELXS, G.M. Sheldrick, Acta Cryst.
(2008). A64, 112-122
;
_diffrn_ambient_temperature 291.15
_diffrn_detector_area_resol_mean 16.2312
_diffrn_measured_fraction_theta_full 0.970
_diffrn_measured_fraction_theta_max 0.970
_diffrn_measurement_details
;
  1 omega  -77.00  -52.00   1.0000    1.0000
omega____ theta____ kappa____ phi______ frames
    -        0.0000  178.0000   90.0000 25

  2 omega  -38.00   30.00   1.0000    2.0000
omega____ theta____ kappa____ phi______ frames
    -      -42.5000   30.0000   60.0000 68

  3 omega  -48.00   28.00   1.0000    2.0000
omega____ theta____ kappa____ phi______ frames
    -      -42.5000   30.0000  150.0000 76

  4 omega  -25.00   13.00   1.0000    2.0000
omega____ theta____ kappa____ phi______ frames
    -      -42.5000   30.0000    0.0000 38

  5 omega   -2.00   93.00   1.0000    2.0000
omega____ theta____ kappa____ phi______ frames
    -       56.0000  -99.0000 -120.0000 95

  6 omega   46.00   74.00   1.0000    7.0000
omega____ theta____ kappa____ phi______ frames
    -      112.0000  -94.0000 -180.0000 28

  7 omega   42.00   88.00   1.0000    7.0000
omega____ theta____ kappa____ phi______ frames
    -      112.0000  -45.0000  -59.0000 46

  8 omega  102.00  140.00   1.0000    7.0000
omega____ theta____ kappa____ phi______ frames
    -      112.0000  -77.0000  -60.0000 38

  9 omega   39.00   88.00   1.0000    7.0000
omega____ theta____ kappa____ phi______ frames
    -      112.0000  -30.0000   90.0000 49

 10 omega  102.00  174.00   1.0000    7.0000
omega____ theta____ kappa____ phi______ frames
    -      112.0000   61.0000   60.0000 72

 11 omega  107.00  138.00   1.0000    7.0000
omega____ theta____ kappa____ phi______ frames
    -      112.0000  111.0000    0.0000 31

 12 omega   42.00   68.00   1.0000    7.0000
omega____ theta____ kappa____ phi______ frames
    -      112.0000  -30.0000 -120.0000 26

 13 omega   70.00   97.00   1.0000    7.0000
omega____ theta____ kappa____ phi______ frames
    -      112.0000  -45.0000  120.0000 27

 14 omega   88.00  169.00   1.0000    7.0000
omega____ theta____ kappa____ phi______ frames
    -      112.0000   30.0000    0.0000 81

 15 omega   46.00   89.00   1.0000    7.0000
omega____ theta____ kappa____ phi______ frames
    -      112.0000  -45.0000 -180.0000 43

 16 omega  -72.00   26.00   1.0000    1.0000
omega____ theta____ kappa____ phi______ frames
    -        0.0000  -37.0000  -60.0000 98

 17 omega -111.00  -21.00   1.0000    2.0000
omega____ theta____ kappa____ phi______ frames
    -      -42.5000  -57.0000   60.0000 90
;
_diffrn_measurement_device_type 'Xcalibur, Eos, Gemini'
_diffrn_measurement_method '\w scans'
_diffrn_orient_matrix_UB_11 0.1202772000
_diffrn_orient_matrix_UB_12 0.0650792000
_diffrn_orient_matrix_UB_13 -0.0696309000
_diffrn_orient_matrix_UB_21 0.1152297000
_diffrn_orient_matrix_UB_22 0.0188982000
_diffrn_orient_matrix_UB_23 0.1593356000
_diffrn_orient_matrix_UB_31 0.0976784000
_diffrn_orient_matrix_UB_32 -0.1026100000
_diffrn_orient_matrix_UB_33 -0.0146914000
_diffrn_radiation_monochromator graphite
_diffrn_radiation_type 'Cu K\a'
_diffrn_radiation_wavelength 1.5418
_diffrn_reflns_av_R_equivalents 0.0613
_diffrn_reflns_av_unetI/netI 0.0739
_diffrn_reflns_limit_h_max 9
_diffrn_reflns_limit_h_min -9
_diffrn_reflns_limit_k_max 8
_diffrn_reflns_limit_k_min -14
_diffrn_reflns_limit_l_max 10
_diffrn_reflns_limit_l_min -10
_diffrn_reflns_number 3075
_diffrn_reflns_theta_full 67.02
_diffrn_reflns_theta_max 67.02
_diffrn_reflns_theta_min 5.01
_diffrn_source 'Enhance (Cu) X-ray Source'
_exptl_absorpt_coefficient_mu 27.449
_exptl_absorpt_correction_T_max 0.376
_exptl_absorpt_correction_T_min 0.202
_exptl_absorpt_correction_type gaussian
_exptl_absorpt_process_details
;
CrysAlisPro, Agilent Technologies,
Version 1.171.36.20 (release 27-06-2012 CrysAlis171 .NET)
(compiled Jul 11 2012,15:38:31)
Numerical absorption correction based on gaussian integration over
            a multifaceted crystal model
;
_exptl_crystal_colour
;
;
_exptl_crystal_density_diffrn 2.649
_exptl_crystal_density_method 'not measured'
_exptl_crystal_description
;
;
_exptl_crystal_F_000 676
_exptl_crystal_size_max 0.14
_exptl_crystal_size_mid 0.13
_exptl_crystal_size_min 0.12
_refine_diff_density_max 2.645
_refine_diff_density_min -1.223
_refine_diff_density_rms 0.387
_refine_ls_extinction_method none
_refine_ls_goodness_of_fit_ref 1.072
_refine_ls_hydrogen_treatment mixed
_refine_ls_matrix_type full
_refine_ls_number_parameters 92
_refine_ls_number_reflns 1571
_refine_ls_number_restraints 0
_refine_ls_restrained_S_all 1.072
_refine_ls_R_factor_all 0.0865
_refine_ls_R_factor_gt 0.0788
_refine_ls_shift/su_max 0.000
_refine_ls_shift/su_mean 0.000
_refine_ls_structure_factor_coef Fsqd
_refine_ls_weighting_details 'calc w=1/[\s^2^(Fo^2^)+(0.1550P)^2^+0.0000P] where P=(Fo^2^+2Fc^2^)/3'
_refine_ls_weighting_scheme calc
_refine_ls_wR_factor_gt 0.2171
_refine_ls_wR_factor_ref 0.2282
_reflns_number_gt 1316
_reflns_number_total 1571
_reflns_threshold_expression >2sigma(I)
_cod_data_source_file CIFs_1-5.cif
_cod_data_source_block 1
_cod_original_cell_volume 912.25(13)
_cod_database_code 1518331
_chemical_oxdiff_formula C5H8N2Ag1Br2
_reflns_odcompleteness_completeness 99.24
_reflns_odcompleteness_iscentric 1
_reflns_odcompleteness_theta 66.97
_olex2_refinement_description
;
1. Fixed Uiso
 At 1.2 times of:
  H3 of C3, H1 of C1, {H4A,H4B} of C4, H2 of C2
 At 1.5 times of:
  {H5A,H5B,H5C} of C5
2.a Secondary CH2 refined with riding coordinates:
 C4(H4A,H4B)
2.b Aromatic/amide H refined with riding coordinates:
 C1(H1), C2(H2), C3(H3)
2.c Idealised Me refined as rotating group:
 C5(H5A,H5B,H5C)
;

loop_
_space_group_symop_id
_space_group_symop_operation_xyz
1 'x, y, z'
2 '-x+1/2, y+1/2, -z'
3 '-x, -y, -z'
4 'x-1/2, -y-1/2, z'

loop_
_atom_site_label
_atom_site_type_symbol
_atom_site_fract_x
_atom_site_fract_y
_atom_site_fract_z
_atom_site_U_iso_or_equiv
_atom_site_adp_type
_atom_site_occupancy
_atom_site_symmetry_multiplicity
_atom_site_calc_flag
_atom_site_refinement_flags
Ag1 Ag 0.02451(12) 0.87229(8) 0.08729(11) 0.0537(4) Uani 1 1 d .
Br1 Br -0.18491(15) 0.73704(11) 0.17447(15) 0.0462(5) Uani 1 1 d .
Br2 Br 0.07135(18) 1.07039(11) 0.20748(13) 0.0497(5) Uani 1 1 d .
N1 N -0.4351(14) 1.0647(8) 0.1925(10) 0.040(2) Uani 1 1 d .
N2 N -0.2607(14) 1.1423(10) 0.3727(11) 0.046(2) Uani 1 1 d .
C1 C -0.414(2) 1.0014(15) 0.3147(16) 0.068(5) Uani 1 1 d .
H1 H -0.4660 0.9362 0.3205 0.082 Uiso 1 1 calc R
C2 C -0.303(2) 1.0516(16) 0.4268(15) 0.070(5) Uani 1 1 d .
H2 H -0.2628 1.0268 0.5253 0.084 Uiso 1 1 calc R
C3 C -0.3388(16) 1.1489(10) 0.2259(13) 0.040(2) Uani 1 1 d .
H3 H -0.3271 1.2031 0.1598 0.048 Uiso 1 1 calc R
C4 C -0.5431(14) 1.0405(10) 0.0411(12) 0.037(2) Uani 1 1 d .
H4A H -0.5664 1.1057 -0.0178 0.045 Uiso 1 1 calc R
H4B H -0.6490 1.0115 0.0508 0.045 Uiso 1 1 calc R
C5 C -0.139(2) 1.2229(17) 0.4553(17) 0.071(5) Uani 1 1 d .
H5A H -0.0368 1.2175 0.4245 0.106 Uiso 1 1 calc R
H5B H -0.1174 1.2102 0.5623 0.106 Uiso 1 1 calc R
H5C H -0.1858 1.2930 0.4326 0.106 Uiso 1 1 calc R

loop_
_atom_site_aniso_label
_atom_site_aniso_U_11
_atom_site_aniso_U_22
_atom_site_aniso_U_33
_atom_site_aniso_U_23
_atom_site_aniso_U_13
_atom_site_aniso_U_12
Ag1 0.0529(7) 0.0505(7) 0.0535(6) 0.0061(4) 0.0056(5) -0.0006(4)
Br1 0.0366(7) 0.0487(8) 0.0513(7) 0.0034(5) 0.0074(5) -0.0043(5)
Br2 0.0660(10) 0.0451(8) 0.0359(7) 0.0003(5) 0.0091(6) 0.0067(6)
N1 0.065(7) 0.025(4) 0.026(4) 0.003(3) 0.002(4) -0.002(4)
N2 0.050(6) 0.056(7) 0.030(4) -0.003(4) 0.007(4) 0.000(5)
C1 0.090(12) 0.073(10) 0.037(6) 0.019(7) 0.006(7) -0.024(9)
C2 0.092(12) 0.080(11) 0.025(6) 0.017(6) -0.010(6) -0.008(9)
C3 0.048(7) 0.037(6) 0.035(5) -0.004(4) 0.014(5) 0.001(5)
C4 0.035(6) 0.046(6) 0.029(5) -0.002(4) 0.002(4) 0.010(5)
C5 0.067(9) 0.094(13) 0.044(7) -0.027(8) -0.001(6) -0.025(9)

loop_
_atom_type_symbol
_atom_type_description
_atom_type_scat_dispersion_real
_atom_type_scat_dispersion_imag
_atom_type_scat_source
C C 0.0181 0.0091 'International Tables Vol C Tables 4.2.6.8 and 6.1.1.4'
H H 0.0000 0.0000 'International Tables Vol C Tables 4.2.6.8 and 6.1.1.4'
Ag Ag 0.1306 4.2820 'International Tables Vol C Tables 4.2.6.8 and 6.1.1.4'
Br Br -0.6763 1.2805 'International Tables Vol C Tables 4.2.6.8 and 6.1.1.4'
N N 0.0311 0.0180 'International Tables Vol C Tables 4.2.6.8 and 6.1.1.4'

loop_
_exptl_crystal_face_index_h
_exptl_crystal_face_index_k
_exptl_crystal_face_index_l
_exptl_crystal_face_perp_dist
_exptl_oxdiff_crystal_face_indexfrac_h
_exptl_oxdiff_crystal_face_indexfrac_k
_exptl_oxdiff_crystal_face_indexfrac_l
_exptl_oxdiff_crystal_face_x
_exptl_oxdiff_crystal_face_y
_exptl_oxdiff_crystal_face_z
4 4 -4 0.0559 3.9971 3.9976 -4.0284 1.0214 -0.1057 0.0394
-4 -4 4 0.0192 -3.9971 -3.9976 4.0284 -1.0214 0.1057 -0.0394
4 -6 -2 0.0439 3.9932 -5.9912 -2.0304 0.2318 0.0234 1.0346
-3 6 2 0.0129 -2.9951 5.9922 2.0243 -0.1112 0.0907 -0.9372
-1 0 6 0.0376 -1.0035 0.0029 6.0151 -0.5393 0.8428 -0.1867
1 0 -6 0.0331 1.0035 -0.0029 -6.0151 0.5393 -0.8428 0.1867
4 5 1 0.0496 3.9929 4.9999 0.9795 0.7374 0.7107 -0.1374
3 3 4 0.0429 2.9916 3.0028 3.9891 0.2775 1.0371 -0.0745
-2 -3 -4 0.0267 -1.9934 -3.0018 -3.9952 -0.1569 -0.9230 0.1720

loop_
_geom_angle_atom_site_label_1
_geom_angle_atom_site_label_2
_geom_angle_atom_site_label_3
_geom_angle
_geom_angle_site_symmetry_1
_geom_angle_site_symmetry_3
Br1 Ag1 Br1 100.51(4) . 4_675
Br1 Ag1 Br2 108.79(5) 4_675 .
Br1 Ag1 Br2 119.76(6) . .
Br1 Ag1 Br2 116.20(6) 4_675 3_575
Br1 Ag1 Br2 114.61(6) . 3_575
Br2 Ag1 Br2 97.81(5) . 3_575
Ag1 Br1 Ag1 145.49(7) . 4_575
Ag1 Br2 Ag1 82.19(5) . 3_575
C1 N1 C4 125.3(11) . .
C3 N1 C1 109.9(11) . .
C3 N1 C4 124.8(10) . .
C2 N2 C3 108.8(12) . .
C2 N2 C5 127.1(13) . .
C3 N2 C5 124.0(13) . .
N1 C1 H1 127.0 . .
N1 C1 C2 106.0(14) . .
C2 C1 H1 127.0 . .
N2 C2 C1 108.2(12) . .
N2 C2 H2 125.9 . .
C1 C2 H2 125.9 . .
N1 C3 N2 107.1(11) . .
N1 C3 H3 126.5 . .
N2 C3 H3 126.5 . .
N1 C4 C4 110.4(11) . 3_475
N1 C4 H4A 109.6 . .
N1 C4 H4B 109.6 . .
C4 C4 H4A 109.6 3_475 .
C4 C4 H4B 109.6 3_475 .
H4A C4 H4B 108.1 . .
N2 C5 H5A 109.5 . .
N2 C5 H5B 109.5 . .
N2 C5 H5C 109.5 . .
H5A C5 H5B 109.5 . .
H5A C5 H5C 109.5 . .
H5B C5 H5C 109.5 . .

loop_
_geom_bond_atom_site_label_1
_geom_bond_atom_site_label_2
_geom_bond_distance
_geom_bond_site_symmetry_2
Ag1 Br1 2.6808(17) .
Ag1 Br1 2.6984(16) 4_675
Ag1 Br2 2.7012(18) .
Ag1 Br2 2.7022(15) 3_575
Br1 Ag1 2.6983(16) 4_575
Br2 Ag1 2.7023(15) 3_575
N1 C1 1.343(17) .
N1 C3 1.309(16) .
N1 C4 1.473(13) .
N2 C2 1.32(2) .
N2 C3 1.334(16) .
N2 C5 1.484(18) .
C1 H1 0.9300 .
C1 C2 1.34(2) .
C2 H2 0.9300 .
C3 H3 0.9300 .
C4 C4 1.54(2) 3_475
C4 H4A 0.9700 .
C4 H4B 0.9700 .
C5 H5A 0.9600 .
C5 H5B 0.9600 .
C5 H5C 0.9600 .

loop_
_geom_torsion_atom_site_label_1
_geom_torsion_atom_site_label_2
_geom_torsion_atom_site_label_3
_geom_torsion_atom_site_label_4
_geom_torsion
_geom_torsion_site_symmetry_1
_geom_torsion_site_symmetry_4
Br1 Ag1 Br1 Ag1 -126.89(11) 4_675 4_575
Br1 Ag1 Br2 Ag1 121.16(6) 4_675 3_575
Br1 Ag1 Br2 Ag1 -124.23(7) . 3_575
Br2 Ag1 Br1 Ag1 114.20(11) . 4_575
Br2 Ag1 Br1 Ag1 -1.52(14) 3_575 4_575
Br2 Ag1 Br2 Ag1 0.0 3_575 3_575
N1 C1 C2 N2 1(2) . .
C1 N1 C3 N2 -2.8(16) . .
C1 N1 C4 C4 -78(2) . 3_475
C2 N2 C3 N1 3.1(16) . .
C3 N1 C1 C2 1(2) . .
C3 N1 C4 C4 98.8(16) . 3_475
C3 N2 C2 C1 -2(2) . .
C4 N1 C1 C2 178.3(14) . .
C4 N1 C3 N2 -179.7(11) . .
C5 N2 C2 C1 -179.0(17) . .
C5 N2 C3 N1 180.0(14) . .
